data_4065002
loop_
_publ_author_name
'Kumar, P. Vijaya'
'Lin, Wu-Shien'
'Shen, Jiun-Shian'
'Nandi, Debkumar'
'Lee, Hon Man'

_publ_section_title
;
 Direct C5-Arylation Reaction between Imidazoles and Aryl Chlorides
 Catalyzed by Palladium Complexes with Phosphines and N-Heterocyclic
 Carbenes
;
_journal_issue 19
_journal_name_full Organometallics
_journal_page_first 5160
_journal_paper_doi 10.1021/om200490k
_journal_volume 30
_journal_year 2011
_chemical_formula_moiety '2(C13 H14 N2 O), H2 O'
_chemical_formula_sum 'C26 H30 N4 O3'
_chemical_formula_weight 446.54
_space_group_IT_number 15
_symmetry_cell_setting monoclinic
_symmetry_Int_Tables_number 15
_symmetry_space_group_name_Hall '-C 2yc'
_symmetry_space_group_name_H-M 'C 1 2/c 1'
_atom_sites_solution_hydrogens geom
_atom_sites_solution_primary direct
_atom_sites_solution_secondary difmap
_audit_creation_method SHELXL-97
_cell_angle_alpha 90.00
_cell_angle_beta 120.125(4)
_cell_angle_gamma 90.00
_cell_formula_units_Z 4
_cell_length_a 27.0207(17)
_cell_length_b 6.7826(5)
_cell_length_c 14.2251(9)
_cell_measurement_reflns_used 2970
_cell_measurement_temperature 150(2)
_cell_measurement_theta_max 27.2
_cell_measurement_theta_min 2.9
_cell_volume 2254.9(3)
_computing_cell_refinement 'SAINT (Bruker, 2007)'
_computing_data_collection 'APEX2 (Bruker, 2007)'
_computing_data_reduction 'SAINT (Bruker, 2007)'
_computing_molecular_graphics 'SHELXTL (Sheldrick, 2008)'
_computing_publication_material 'DIAMOND (Brandenburg, 1999)'
_computing_structure_refinement 'SHELXTL (Sheldrick, 2008)'
_computing_structure_solution 'SHELXTL (Sheldrick, 2008)'
_diffrn_ambient_temperature 150(2)
_diffrn_measured_fraction_theta_full 0.997
_diffrn_measured_fraction_theta_max 0.997
_diffrn_measurement_device_type 'Bruker SMART APEXII'
_diffrn_measurement_method \w
_diffrn_radiation_monochromator graphite
_diffrn_radiation_probe x-ray
_diffrn_radiation_type MoK\a
_diffrn_radiation_wavelength 0.71073
_diffrn_reflns_av_R_equivalents 0.0430
_diffrn_reflns_av_sigmaI/netI 0.0349
_diffrn_reflns_limit_h_max 36
_diffrn_reflns_limit_h_min -34
_diffrn_reflns_limit_k_max 8
_diffrn_reflns_limit_k_min -9
_diffrn_reflns_limit_l_max 19
_diffrn_reflns_limit_l_min -19
_diffrn_reflns_number 15005
_diffrn_reflns_theta_full 28.79
_diffrn_reflns_theta_max 28.79
_diffrn_reflns_theta_min 1.74
_diffrn_source 'fine-focus sealed tube'
_diffrn_standards_decay_% 0
_diffrn_standards_interval_count 0
_diffrn_standards_interval_time 0
_diffrn_standards_number 0
_exptl_absorpt_coefficient_mu 0.088
_exptl_absorpt_correction_T_max 0.9776
_exptl_absorpt_correction_T_min 0.9734
_exptl_absorpt_correction_type multi-scan
_exptl_absorpt_process_details 'SADABS (Sheldrick, 1996)'
_exptl_crystal_colour yellow
_exptl_crystal_density_diffrn 1.315
_exptl_crystal_density_method 'not measured'
_exptl_crystal_description block
_exptl_crystal_F_000 952
_exptl_crystal_size_max 0.31
_exptl_crystal_size_mid 0.27
_exptl_crystal_size_min 0.26
_refine_diff_density_max 0.297
_refine_diff_density_min -0.214
_refine_diff_density_rms 0.043
_refine_ls_extinction_method none
_refine_ls_goodness_of_fit_ref 0.991
_refine_ls_hydrogen_treatment mixed
_refine_ls_matrix_type full
_refine_ls_number_parameters 157
_refine_ls_number_reflns 2933
_refine_ls_number_restraints 0
_refine_ls_restrained_S_all 0.991
_refine_ls_R_factor_all 0.0614
_refine_ls_R_factor_gt 0.0401
_refine_ls_shift/su_max 0.001
_refine_ls_shift/su_mean 0.000
_refine_ls_structure_factor_coef Fsqd
_refine_ls_weighting_details 'calc w=1/[\s^2^(Fo^2^)+(0.0388P)^2^+1.8014P] where P=(Fo^2^+2Fc^2^)/3'
_refine_ls_weighting_scheme calc
_refine_ls_wR_factor_gt 0.0907
_refine_ls_wR_factor_ref 0.1020
_reflns_number_gt 2197
_reflns_number_total 2933
_reflns_threshold_expression I>2\s
_cod_data_source_file om200490k_si_002.cif
_cod_data_source_block 8
_cod_original_sg_symbol_H-M 'C 2/c'
_cod_database_code 4065002

loop_
_symmetry_equiv_pos_as_xyz
'x, y, z'
'-x, y, -z+1/2'
'x+1/2, y+1/2, z'
'-x+1/2, y+1/2, -z+1/2'
'-x, -y, -z'
'x, -y, z-1/2'
'-x+1/2, -y+1/2, -z'
'x+1/2, -y+1/2, z-1/2'

loop_
_atom_site_label
_atom_site_type_symbol
_atom_site_fract_x
_atom_site_fract_y
_atom_site_fract_z
_atom_site_U_iso_or_equiv
_atom_site_adp_type
_atom_site_occupancy
_atom_site_symmetry_multiplicity
_atom_site_calc_flag
_atom_site_refinement_flags
C1 C 0.50468(5) 0.6871(2) 0.88672(11) 0.0277(3) Uani 1 1 d .
H1A H 0.5263 0.6079 0.8620 0.041 Uiso 1 1 calc R
H1B H 0.5285 0.7129 0.9648 0.041 Uiso 1 1 calc R
H1C H 0.4936 0.8124 0.8471 0.041 Uiso 1 1 calc R
C2 C 0.42241(6) 0.8259(2) 0.95836(11) 0.0272(3) Uani 1 1 d .
H2A H 0.4486 0.8072 1.0364 0.041 Uiso 1 1 calc R
H2B H 0.3849 0.8672 0.9461 0.041 Uiso 1 1 calc R
H2C H 0.4377 0.9275 0.9308 0.041 Uiso 1 1 calc R
C3 C 0.45232(5) 0.5776(2) 0.86587(10) 0.0223(3) Uani 1 1 d .
C4 C 0.38413(5) 0.3666(2) 0.80990(11) 0.0249(3) Uani 1 1 d .
H4 H 0.3610 0.2544 0.7754 0.030 Uiso 1 1 calc R
C5 C 0.37226(5) 0.50472(19) 0.86542(10) 0.0204(3) Uani 1 1 d .
C6 C 0.32499(5) 0.50615(18) 0.88835(10) 0.0199(3) Uani 1 1 d .
C7 C 0.33248(5) 0.55007(19) 0.99097(10) 0.0216(3) Uani 1 1 d .
H7 H 0.3688 0.5923 1.0477 0.026 Uiso 1 1 calc R
C8 C 0.28732(5) 0.53235(19) 1.01024(10) 0.0213(3) Uani 1 1 d .
H8 H 0.2930 0.5624 1.0802 0.026 Uiso 1 1 calc R
C9 C 0.23342(5) 0.47075(18) 0.92809(10) 0.0197(3) Uani 1 1 d .
C10 C 0.22596(5) 0.4286(2) 0.82593(10) 0.0225(3) Uani 1 1 d .
H10 H 0.1896 0.3866 0.7692 0.027 Uiso 1 1 calc R
C11 C 0.27094(5) 0.4472(2) 0.80599(10) 0.0224(3) Uani 1 1 d .
H11 H 0.2649 0.4194 0.7355 0.027 Uiso 1 1 calc R
C12 C 0.18614(5) 0.45042(18) 0.95305(10) 0.0218(3) Uani 1 1 d .
C13 C 0.12730(5) 0.3933(2) 0.86308(11) 0.0291(3) Uani 1 1 d .
H13A H 0.1025 0.3679 0.8936 0.044 Uiso 1 1 calc R
H13B H 0.1300 0.2740 0.8270 0.044 Uiso 1 1 calc R
H13C H 0.1112 0.5009 0.8101 0.044 Uiso 1 1 calc R
H3B H 0.4795(8) 0.241(3) 0.7682(15) 0.061(6) Uiso 1 1 d .
N1 N 0.41653(4) 0.64061(16) 0.90126(8) 0.0203(2) Uani 1 1 d .
N2 N 0.43400(5) 0.41116(18) 0.81027(9) 0.0264(3) Uani 1 1 d .
O1 O 0.19467(4) 0.48203(15) 1.04423(8) 0.0286(2) Uani 1 1 d .
O3 O 0.5000 0.1606(2) 0.7500 0.0343(3) Uani 1 2 d S

loop_
_atom_site_aniso_label
_atom_site_aniso_U_11
_atom_site_aniso_U_22
_atom_site_aniso_U_33
_atom_site_aniso_U_23
_atom_site_aniso_U_13
_atom_site_aniso_U_12
C1 0.0214(6) 0.0336(8) 0.0290(7) 0.0045(6) 0.0134(5) 0.0000(5)
C2 0.0266(6) 0.0255(7) 0.0303(7) -0.0059(5) 0.0149(6) -0.0035(5)
C3 0.0194(6) 0.0275(7) 0.0211(6) 0.0042(5) 0.0111(5) 0.0027(5)
C4 0.0227(6) 0.0264(7) 0.0277(7) -0.0036(5) 0.0142(5) -0.0018(5)
C5 0.0177(5) 0.0231(6) 0.0195(6) 0.0004(5) 0.0086(5) -0.0004(5)
C6 0.0196(5) 0.0190(6) 0.0218(6) 0.0020(5) 0.0111(5) 0.0021(5)
C7 0.0189(5) 0.0235(7) 0.0206(6) -0.0012(5) 0.0085(5) -0.0013(5)
C8 0.0237(6) 0.0219(6) 0.0194(6) -0.0012(5) 0.0117(5) 0.0006(5)
C9 0.0193(5) 0.0181(6) 0.0227(6) 0.0016(5) 0.0114(5) 0.0016(5)
C10 0.0175(5) 0.0253(7) 0.0220(6) 0.0001(5) 0.0079(5) -0.0006(5)
C11 0.0211(6) 0.0273(7) 0.0186(6) -0.0013(5) 0.0097(5) 0.0004(5)
C12 0.0229(6) 0.0172(6) 0.0280(6) 0.0024(5) 0.0146(5) 0.0027(5)
C13 0.0209(6) 0.0358(8) 0.0323(7) 0.0030(6) 0.0146(6) -0.0018(5)
N1 0.0187(5) 0.0231(6) 0.0195(5) -0.0002(4) 0.0098(4) -0.0006(4)
N2 0.0241(5) 0.0298(6) 0.0291(6) -0.0018(5) 0.0163(5) 0.0008(5)
O1 0.0299(5) 0.0327(6) 0.0297(5) -0.0017(4) 0.0197(4) 0.0005(4)
O3 0.0378(8) 0.0281(8) 0.0483(9) 0.000 0.0301(7) 0.000

loop_
_atom_type_symbol
_atom_type_description
_atom_type_scat_dispersion_real
_atom_type_scat_dispersion_imag
_atom_type_scat_source
C C 0.0033 0.0016 'International Tables Vol C Tables 4.2.6.8 and 6.1.1.4'
H H 0.0000 0.0000 'International Tables Vol C Tables 4.2.6.8 and 6.1.1.4'
N N 0.0061 0.0033 'International Tables Vol C Tables 4.2.6.8 and 6.1.1.4'
O O 0.0106 0.0060 'International Tables Vol C Tables 4.2.6.8 and 6.1.1.4'

loop_
_geom_angle_atom_site_label_1
_geom_angle_atom_site_label_2
_geom_angle_atom_site_label_3
_geom_angle
C3 C1 H1A 109.5
C3 C1 H1B 109.5
H1A C1 H1B 109.5
C3 C1 H1C 109.5
H1A C1 H1C 109.5
H1B C1 H1C 109.5
N1 C2 H2A 109.5
N1 C2 H2B 109.5
H2A C2 H2B 109.5
N1 C2 H2C 109.5
H2A C2 H2C 109.5
H2B C2 H2C 109.5
N2 C3 N1 111.47(11)
N2 C3 C1 125.24(12)
N1 C3 C1 123.28(12)
C5 C4 N2 111.17(12)
C5 C4 H4 124.4
N2 C4 H4 124.4
C4 C5 N1 105.01(11)
C4 C5 C6 128.10(12)
N1 C5 C6 126.81(11)
C11 C6 C7 118.59(11)
C11 C6 C5 118.16(11)
C7 C6 C5 123.08(11)
C8 C7 C6 120.48(11)
C8 C7 H7 119.8
C6 C7 H7 119.8
C7 C8 C9 120.87(11)
C7 C8 H8 119.6
C9 C8 H8 119.6
C10 C9 C8 118.56(11)
C10 C9 C12 122.39(11)
C8 C9 C12 119.05(11)
C11 C10 C9 120.83(11)
C11 C10 H10 119.6
C9 C10 H10 119.6
C10 C11 C6 120.66(11)
C10 C11 H11 119.7
C6 C11 H11 119.7
O1 C12 C9 120.65(11)
O1 C12 C13 120.31(11)
C9 C12 C13 119.03(11)
C12 C13 H13A 109.5
C12 C13 H13B 109.5
H13A C13 H13B 109.5
C12 C13 H13C 109.5
H13A C13 H13C 109.5
H13B C13 H13C 109.5
C3 N1 C5 107.23(10)
C3 N1 C2 125.13(11)
C5 N1 C2 127.46(10)
C3 N2 C4 105.12(11)

loop_
_geom_bond_atom_site_label_1
_geom_bond_atom_site_label_2
_geom_bond_distance
C1 C3 1.4899(18)
C1 H1A 0.9800
C1 H1B 0.9800
C1 H1C 0.9800
C2 N1 1.4609(17)
C2 H2A 0.9800
C2 H2B 0.9800
C2 H2C 0.9800
C3 N2 1.3236(18)
C3 N1 1.3638(16)
C4 C5 1.3630(18)
C4 N2 1.3786(16)
C4 H4 0.9500
C5 N1 1.3887(16)
C5 C6 1.4685(16)
C6 C11 1.3958(17)
C6 C7 1.4014(17)
C7 C8 1.3834(17)
C7 H7 0.9500
C8 C9 1.3975(17)
C8 H8 0.9500
C9 C10 1.3929(17)
C9 C12 1.4940(17)
C10 C11 1.3854(17)
C10 H10 0.9500
C11 H11 0.9500
C12 O1 1.2171(15)
C12 C13 1.5079(18)
C13 H13A 0.9800
C13 H13B 0.9800
C13 H13C 0.9800
O3 H3B 0.903(19)
